data_7201420
loop_
_publ_author_name
'Zhou, Jie'
'Yan, Shaohua'
'Yuan, Daqiang'
'Zheng, Xiangjun'
'Li, Licun'
'Jin, Linpei'

_publ_section_title
;
 Structural diversity of lanthanide coordination polymers with
 2,2&#x2032;-biquinoline-4,4&#x2032;-dicarboxylate
;
_journal_issue 12
_journal_name_full CrystEngComm
_journal_page_first 2640
_journal_paper_doi 10.1039/b911100j
_journal_volume 11
_journal_year 2009
_chemical_formula_sum 'C84 H46 La2 N10 O12'
_chemical_formula_weight 1665.13
_chemical_name_systematic
;
?
;
_space_group_IT_number 2
_symmetry_cell_setting triclinic
_symmetry_space_group_name_Hall '-P 1'
_symmetry_space_group_name_H-M 'P -1'
_atom_sites_solution_hydrogens geom
_atom_sites_solution_primary direct
_atom_sites_solution_secondary difmap
_audit_creation_method SHELXL-97
_cell_angle_alpha 64.220(2)
_cell_angle_beta 83.998(2)
_cell_angle_gamma 67.818(2)
_cell_formula_units_Z 1
_cell_length_a 11.7112(12)
_cell_length_b 13.2845(13)
_cell_length_c 13.5924(14)
_cell_measurement_reflns_used 6141
_cell_measurement_temperature 294(2)
_cell_measurement_theta_max 26.38
_cell_measurement_theta_min 2.42
_cell_volume 1758.8(3)
_computing_cell_refinement 'Bruker SMART'
_computing_data_collection 'Bruker SMART'
_computing_data_reduction 'Bruker SAINT'
_computing_molecular_graphics 'Bruker SHELXTL'
_computing_publication_material 'Bruker SHELXTL'
_computing_structure_refinement 'SHELXL-97 (Sheldrick, 1997)'
_computing_structure_solution 'SHELXS-97 (Sheldrick, 1990)'
_diffrn_ambient_temperature 294(2)
_diffrn_measured_fraction_theta_full 0.993
_diffrn_measured_fraction_theta_max 0.993
_diffrn_measurement_device_type 'CCD area detector'
_diffrn_measurement_method 'phi and omega scans'
_diffrn_radiation_monochromator graphite
_diffrn_radiation_source 'fine-focus sealed tube'
_diffrn_radiation_type MoK\a
_diffrn_radiation_wavelength 0.71073
_diffrn_reflns_av_R_equivalents 0.0240
_diffrn_reflns_av_sigmaI/netI 0.0440
_diffrn_reflns_limit_h_max 13
_diffrn_reflns_limit_h_min -13
_diffrn_reflns_limit_k_max 15
_diffrn_reflns_limit_k_min -8
_diffrn_reflns_limit_l_max 16
_diffrn_reflns_limit_l_min -15
_diffrn_reflns_number 8998
_diffrn_reflns_theta_full 25.01
_diffrn_reflns_theta_max 25.01
_diffrn_reflns_theta_min 1.67
_exptl_absorpt_coefficient_mu 1.273
_exptl_absorpt_correction_T_max 1.000000
_exptl_absorpt_correction_T_min 0.811929
_exptl_absorpt_correction_type multi-scan
_exptl_absorpt_process_details SADABS
_exptl_crystal_density_diffrn 1.572
_exptl_crystal_density_meas ?
_exptl_crystal_density_method 'not measured'
_exptl_crystal_F_000 830
_exptl_crystal_size_max 0.16
_exptl_crystal_size_mid 0.14
_exptl_crystal_size_min 0.08
_refine_diff_density_max 0.649
_refine_diff_density_min -0.588
_refine_diff_density_rms 0.073
_refine_ls_extinction_method none
_refine_ls_goodness_of_fit_ref 1.044
_refine_ls_hydrogen_treatment constr
_refine_ls_matrix_type full
_refine_ls_number_parameters 487
_refine_ls_number_reflns 6142
_refine_ls_number_restraints 0
_refine_ls_restrained_S_all 1.044
_refine_ls_R_factor_all 0.0326
_refine_ls_R_factor_gt 0.0266
_refine_ls_shift/su_max 0.003
_refine_ls_shift/su_mean 0.000
_refine_ls_structure_factor_coef Fsqd
_refine_ls_weighting_details 'calc w=1/[\s^2^(Fo^2^)+(0.0243P)^2^+0.6486P] where P=(Fo^2^+2Fc^2^)/3'
_refine_ls_weighting_scheme calc
_refine_ls_wR_factor_gt 0.0610
_refine_ls_wR_factor_ref 0.0642
_reflns_number_gt 5510
_reflns_number_total 6142
_reflns_threshold_expression >2sigma(I)
_cod_data_source_file b911100j.txt
_cod_data_source_block 1
_cod_depositor_comments
;
The following automatic conversions were performed:
'_symmetry_cell_setting' value 'Triclinic' changed to 'triclinic'
according to '/home/saulius/struct/CIF-dictionaries/cif_core.dic'
dictionary named 'cif_core.dic' version 2.4.1 from
2010-06-29.

'_exptl_absorpt_correction_type' value 'MULTI-SCAN' changed
to 'multi-scan' according to
'/home/saulius/struct/CIF-dictionaries/cif_core.dic' dictionary named
'cif_core.dic' version 2.4.1 from
2010-06-29.

'_refine_ls_hydrogen_treatment' value 'CONSTR' changed to
'constr' according to '/home/saulius/struct/CIF-dictionaries/cif_core.dic'
dictionary named 'cif_core.dic' version 2.4.1 from 2010-06-29.

Automatic conversion script
Id: cif_fix_enum 1527 2010-12-29 10:47:43Z saulius 

The following automatic conversions were performed:

'_exptl_crystal_density_meas' value 'NONE' was changed to '?' - the
value is perceived as not measured.

Automatic conversion script
Id: cif_fix_values 3008 2015-01-20 13:52:24Z robertas 
;
_cod_original_sg_symbol_H-M P-1
_cod_database_code 7201420

loop_
_symmetry_equiv_pos_as_xyz
'x, y, z'
'-x, -y, -z'

loop_
_atom_site_label
_atom_site_type_symbol
_atom_site_fract_x
_atom_site_fract_y
_atom_site_fract_z
_atom_site_U_iso_or_equiv
_atom_site_adp_type
_atom_site_occupancy
_atom_site_symmetry_multiplicity
_atom_site_calc_flag
_atom_site_refinement_flags
_atom_site_disorder_assembly
_atom_site_disorder_group
La1 La -0.083004(15) 0.386644(13) 0.506909(13) 0.01965(6) Uani 1 1 d . . .
O1 O 0.00553(19) 0.43329(18) 0.63265(15) 0.0304(5) Uani 1 1 d . . .
O2 O 0.0820(2) 0.5175(2) 0.70218(17) 0.0467(6) Uani 1 1 d . . .
O3 O 0.0538(2) -0.19455(18) 1.32100(17) 0.0392(5) Uani 1 1 d . . .
O4 O 0.2225(2) -0.34741(19) 1.33301(18) 0.0421(6) Uani 1 1 d . . .
O5 O 0.14384(18) 0.31133(19) 0.50372(19) 0.0380(5) Uani 1 1 d . . .
O6 O 0.24617(19) 0.41020(18) 0.53176(18) 0.0349(5) Uani 1 1 d . . .
N1 N -0.0083(3) 0.2056(2) 1.0412(2) 0.0407(7) Uani 1 1 d . . .
N2 N 0.2105(3) -0.0067(2) 0.9551(2) 0.0352(6) Uani 1 1 d . . .
N3 N 0.5527(2) -0.0169(2) 0.6271(2) 0.0339(6) Uani 1 1 d . . .
N4 N -0.2708(2) 0.3683(2) 0.4250(2) 0.0346(6) Uani 1 1 d . . .
N5 N -0.0326(2) 0.2192(2) 0.4295(2) 0.0305(6) Uani 1 1 d . . .
C1 C 0.0348(3) 0.4440(3) 0.7135(2) 0.0294(7) Uani 1 1 d . . .
C2 C 0.0150(3) 0.3630(3) 0.8271(2) 0.0309(7) Uani 1 1 d . . .
C3 C -0.0579(3) 0.4114(3) 0.8983(3) 0.0384(8) Uani 1 1 d . . .
C4 C -0.1206(4) 0.5361(3) 0.8689(3) 0.0568(11) Uani 1 1 d . . .
H4 H -0.1152 0.5923 0.7993 0.068 Uiso 1 1 calc R . .
C5 C -0.1888(5) 0.5739(4) 0.9429(4) 0.0762(15) Uani 1 1 d . . .
H5 H -0.2296 0.6559 0.9231 0.091 Uiso 1 1 calc R . .
C6 C -0.1983(5) 0.4915(4) 1.0475(4) 0.0840(17) Uani 1 1 d . . .
H6 H -0.2442 0.5191 1.0970 0.101 Uiso 1 1 calc R . .
C7 C -0.1411(4) 0.3711(4) 1.0782(3) 0.0658(13) Uani 1 1 d . . .
H7 H -0.1499 0.3169 1.1478 0.079 Uiso 1 1 calc R . .
C8 C -0.0685(3) 0.3279(3) 1.0049(3) 0.0406(8) Uani 1 1 d . . .
C9 C 0.0592(3) 0.1654(3) 0.9730(2) 0.0330(7) Uani 1 1 d . . .
C10 C 0.0714(3) 0.2415(3) 0.8636(2) 0.0323(7) Uani 1 1 d . . .
H10 H 0.1175 0.2088 0.8174 0.039 Uiso 1 1 calc R . .
C11 C 0.1274(3) 0.0327(3) 1.0164(2) 0.0314(7) Uani 1 1 d . . .
C12 C 0.1052(3) -0.0453(3) 1.1209(2) 0.0319(7) Uani 1 1 d . . .
H12 H 0.0446 -0.0136 1.1607 0.038 Uiso 1 1 calc R . .
C13 C 0.1715(3) -0.1663(3) 1.1640(2) 0.0301(7) Uani 1 1 d . . .
C14 C 0.1482(3) -0.2417(3) 1.2796(2) 0.0306(7) Uani 1 1 d . . .
C15 C 0.2609(3) -0.2130(3) 1.0993(2) 0.0339(7) Uani 1 1 d . . .
C16 C 0.3329(4) -0.3367(3) 1.1296(3) 0.0516(10) Uani 1 1 d . . .
H16 H 0.3213 -0.3947 1.1954 0.062 Uiso 1 1 calc R . .
C17 C 0.4189(4) -0.3711(4) 1.0631(3) 0.0653(12) Uani 1 1 d . . .
H17 H 0.4653 -0.4525 1.0844 0.078 Uiso 1 1 calc R . .
C18 C 0.4387(4) -0.2866(4) 0.9634(3) 0.0625(12) Uani 1 1 d . . .
H18 H 0.4995 -0.3115 0.9202 0.075 Uiso 1 1 calc R . .
C19 C 0.3684(4) -0.1676(3) 0.9301(3) 0.0492(9) Uani 1 1 d . . .
H19 H 0.3808 -0.1115 0.8634 0.059 Uiso 1 1 calc R . .
C20 C 0.2772(3) -0.1283(3) 0.9955(3) 0.0355(7) Uani 1 1 d . . .
C21 C 0.2382(3) 0.3179(3) 0.5318(2) 0.0285(7) Uani 1 1 d . . .
C22 C 0.3521(3) 0.2038(3) 0.5673(3) 0.0278(6) Uani 1 1 d . . .
C23 C 0.3823(3) 0.1438(3) 0.5026(3) 0.0298(7) Uani 1 1 d . . .
H23 H 0.3360 0.1759 0.4371 0.036 Uiso 1 1 calc R . .
C24 C 0.4838(3) 0.0332(2) 0.5350(3) 0.0300(7) Uani 1 1 d . . .
C25 C 0.5244(3) 0.0421(3) 0.6926(3) 0.0335(7) Uani 1 1 d . . .
C26 C 0.5970(3) -0.0128(3) 0.7923(3) 0.0452(9) Uani 1 1 d . . .
H26 H 0.6631 -0.0857 0.8097 0.054 Uiso 1 1 calc R . .
C27 C 0.5720(4) 0.0389(4) 0.8632(3) 0.0549(10) Uani 1 1 d . . .
H27 H 0.6194 0.0005 0.9291 0.066 Uiso 1 1 calc R . .
C28 C 0.4745(4) 0.1504(4) 0.8364(3) 0.0546(10) Uani 1 1 d . . .
H28 H 0.4591 0.1863 0.8844 0.066 Uiso 1 1 calc R . .
C29 C 0.4019(3) 0.2070(3) 0.7411(3) 0.0433(8) Uani 1 1 d . . .
H29 H 0.3371 0.2804 0.7252 0.052 Uiso 1 1 calc R . .
C30 C 0.4250(3) 0.1544(3) 0.6664(3) 0.0306(7) Uani 1 1 d . . .
C31 C -0.3862(3) 0.4428(4) 0.4189(3) 0.0491(9) Uani 1 1 d . . .
H31 H -0.4003 0.5033 0.4412 0.059 Uiso 1 1 calc R . .
C32 C -0.4877(4) 0.4357(5) 0.3810(3) 0.0629(12) Uani 1 1 d . . .
H32 H -0.5671 0.4909 0.3766 0.076 Uiso 1 1 calc R . .
C33 C -0.4675(4) 0.3455(4) 0.3503(3) 0.0625(12) Uani 1 1 d . . .
H33 H -0.5339 0.3381 0.3261 0.075 Uiso 1 1 calc R . .
C34 C -0.3477(4) 0.2644(4) 0.3552(3) 0.0470(9) Uani 1 1 d . . .
C35 C -0.3184(5) 0.1681(4) 0.3224(3) 0.0638(12) Uani 1 1 d . . .
H35 H -0.3824 0.1543 0.3021 0.077 Uiso 1 1 calc R . .
C36 C -0.2023(5) 0.0989(4) 0.3207(3) 0.0594(11) Uani 1 1 d . . .
H36 H -0.1869 0.0393 0.2969 0.071 Uiso 1 1 calc R . .
C37 C -0.1006(4) 0.1139(3) 0.3545(3) 0.0441(9) Uani 1 1 d . . .
C38 C 0.0232(4) 0.0434(3) 0.3527(3) 0.0526(11) Uani 1 1 d . . .
H38 H 0.0423 -0.0164 0.3286 0.063 Uiso 1 1 calc R . .
C39 C 0.1146(4) 0.0624(3) 0.3861(3) 0.0509(10) Uani 1 1 d . . .
H39 H 0.1971 0.0181 0.3831 0.061 Uiso 1 1 calc R . .
C40 C 0.0825(3) 0.1507(3) 0.4256(3) 0.0422(8) Uani 1 1 d . . .
H40 H 0.1461 0.1617 0.4504 0.051 Uiso 1 1 calc R . .
C41 C -0.1249(3) 0.2030(3) 0.3927(2) 0.0328(7) Uani 1 1 d . . .
C42 C -0.2503(3) 0.2805(3) 0.3918(3) 0.0355(7) Uani 1 1 d . . .

loop_
_atom_site_aniso_label
_atom_site_aniso_U_11
_atom_site_aniso_U_22
_atom_site_aniso_U_33
_atom_site_aniso_U_23
_atom_site_aniso_U_13
_atom_site_aniso_U_12
La1 0.02378(9) 0.01395(9) 0.01937(9) -0.00652(6) 0.00282(6) -0.00618(6)
O1 0.0437(13) 0.0308(11) 0.0200(10) -0.0101(9) 0.0047(9) -0.0189(10)
O2 0.0847(19) 0.0460(14) 0.0245(12) -0.0098(11) 0.0042(12) -0.0459(14)
O3 0.0562(15) 0.0236(11) 0.0300(12) -0.0097(10) 0.0158(11) -0.0124(10)
O4 0.0384(13) 0.0314(12) 0.0319(12) -0.0005(10) 0.0072(10) -0.0046(10)
O5 0.0240(11) 0.0325(12) 0.0581(15) -0.0275(11) -0.0032(10) 0.0002(9)
O6 0.0317(12) 0.0226(11) 0.0494(14) -0.0179(10) 0.0026(10) -0.0060(9)
N1 0.0568(19) 0.0299(15) 0.0255(14) -0.0050(12) 0.0088(13) -0.0157(13)
N2 0.0470(17) 0.0326(15) 0.0234(13) -0.0075(12) 0.0052(12) -0.0181(13)
N3 0.0278(14) 0.0270(13) 0.0420(16) -0.0179(12) -0.0030(12) 0.0000(11)
N4 0.0322(15) 0.0429(16) 0.0357(15) -0.0208(13) 0.0055(12) -0.0172(12)
N5 0.0403(15) 0.0234(13) 0.0309(14) -0.0133(11) 0.0039(11) -0.0133(12)
C1 0.0407(18) 0.0248(15) 0.0225(15) -0.0107(13) 0.0036(13) -0.0115(13)
C2 0.0439(19) 0.0291(16) 0.0203(15) -0.0070(13) 0.0016(13) -0.0183(14)
C3 0.050(2) 0.0319(17) 0.0288(17) -0.0093(14) 0.0068(15) -0.0162(15)
C4 0.081(3) 0.035(2) 0.037(2) -0.0079(17) 0.018(2) -0.017(2)
C5 0.100(4) 0.038(2) 0.062(3) -0.017(2) 0.032(3) -0.009(2)
C6 0.114(4) 0.055(3) 0.060(3) -0.030(2) 0.039(3) -0.009(3)
C7 0.092(3) 0.048(2) 0.040(2) -0.017(2) 0.029(2) -0.017(2)
C8 0.053(2) 0.0355(18) 0.0274(17) -0.0105(15) 0.0091(15) -0.0159(16)
C9 0.0443(19) 0.0321(16) 0.0222(15) -0.0077(14) 0.0048(14) -0.0190(14)
C10 0.0458(19) 0.0300(16) 0.0225(15) -0.0090(13) 0.0037(13) -0.0185(14)
C11 0.0402(18) 0.0304(16) 0.0232(15) -0.0070(13) 0.0008(13) -0.0176(14)
C12 0.0422(19) 0.0316(16) 0.0229(15) -0.0097(13) 0.0078(13) -0.0185(14)
C13 0.0393(18) 0.0293(16) 0.0231(15) -0.0083(13) 0.0014(13) -0.0174(14)
C14 0.0432(19) 0.0241(15) 0.0272(16) -0.0077(13) 0.0043(14) -0.0195(14)
C15 0.0425(19) 0.0325(17) 0.0258(16) -0.0105(14) 0.0014(14) -0.0150(14)
C16 0.073(3) 0.0332(19) 0.036(2) -0.0115(16) 0.0115(18) -0.0125(18)
C17 0.086(3) 0.042(2) 0.049(2) -0.023(2) 0.014(2) -0.003(2)
C18 0.067(3) 0.059(3) 0.050(2) -0.029(2) 0.021(2) -0.009(2)
C19 0.061(2) 0.051(2) 0.0323(19) -0.0179(18) 0.0165(17) -0.0206(19)
C20 0.0417(19) 0.0392(18) 0.0271(16) -0.0129(15) 0.0046(14) -0.0186(15)
C21 0.0272(16) 0.0227(15) 0.0333(17) -0.0148(13) 0.0039(13) -0.0041(12)
C22 0.0224(15) 0.0220(14) 0.0369(17) -0.0143(13) 0.0031(13) -0.0044(12)
C23 0.0234(15) 0.0241(15) 0.0378(17) -0.0138(14) -0.0014(13) -0.0029(12)
C24 0.0242(16) 0.0208(15) 0.0427(18) -0.0157(14) 0.0019(13) -0.0032(12)
C25 0.0283(16) 0.0302(16) 0.0383(18) -0.0148(15) -0.0020(14) -0.0057(13)
C26 0.041(2) 0.041(2) 0.046(2) -0.0204(18) -0.0096(16) -0.0021(16)
C27 0.055(2) 0.058(2) 0.048(2) -0.025(2) -0.0146(18) -0.010(2)
C28 0.059(2) 0.062(3) 0.053(2) -0.038(2) -0.0042(19) -0.014(2)
C29 0.045(2) 0.0392(19) 0.050(2) -0.0290(18) 0.0031(17) -0.0079(16)
C30 0.0265(16) 0.0284(16) 0.0397(18) -0.0176(14) 0.0040(13) -0.0100(13)
C31 0.038(2) 0.067(3) 0.054(2) -0.037(2) 0.0066(17) -0.0191(19)
C32 0.032(2) 0.101(4) 0.059(3) -0.040(3) 0.0017(18) -0.021(2)
C33 0.057(3) 0.102(4) 0.047(2) -0.030(2) 0.004(2) -0.051(3)
C34 0.060(2) 0.061(2) 0.0317(18) -0.0147(18) 0.0059(17) -0.041(2)
C35 0.098(4) 0.079(3) 0.045(2) -0.025(2) 0.002(2) -0.066(3)
C36 0.101(4) 0.052(2) 0.046(2) -0.025(2) 0.004(2) -0.045(3)
C37 0.084(3) 0.0312(18) 0.0234(17) -0.0102(14) 0.0021(17) -0.0297(19)
C38 0.098(3) 0.0282(18) 0.0329(19) -0.0179(16) 0.009(2) -0.020(2)
C39 0.071(3) 0.0333(19) 0.047(2) -0.0249(18) 0.0132(19) -0.0113(18)
C40 0.047(2) 0.0302(17) 0.051(2) -0.0221(17) 0.0070(17) -0.0116(16)
C41 0.054(2) 0.0256(15) 0.0222(15) -0.0077(13) 0.0037(14) -0.0214(15)
C42 0.048(2) 0.0430(19) 0.0260(16) -0.0147(15) 0.0060(14) -0.0280(16)

loop_
_atom_type_symbol
_atom_type_description
_atom_type_scat_dispersion_real
_atom_type_scat_dispersion_imag
_atom_type_scat_source
C C 0.0033 0.0016 'International Tables Vol C Tables 4.2.6.8 and 6.1.1.4'
H H 0.0000 0.0000 'International Tables Vol C Tables 4.2.6.8 and 6.1.1.4'
N N 0.0061 0.0033 'International Tables Vol C Tables 4.2.6.8 and 6.1.1.4'
O O 0.0106 0.0060 'International Tables Vol C Tables 4.2.6.8 and 6.1.1.4'
La La -0.2871 2.4523 'International Tables Vol C Tables 4.2.6.8 and 6.1.1.4'

loop_
_geom_angle_atom_site_label_1
_geom_angle_atom_site_label_2
_geom_angle_atom_site_label_3
_geom_angle
_geom_angle_site_symmetry_1
_geom_angle_site_symmetry_3
_geom_angle_publ_flag
O5 La1 O1 70.85(7) . . ?
O5 La1 O6 133.90(7) . 2_566 ?
O1 La1 O6 81.98(7) . 2_566 ?
O5 La1 O3 86.79(8) . 2_557 ?
O1 La1 O3 81.77(7) . 2_557 ?
O6 La1 O3 126.03(7) 2_566 2_557 ?
O5 La1 O2 84.76(8) . 2_566 ?
O1 La1 O2 125.40(7) . 2_566 ?
O6 La1 O2 81.56(8) 2_566 2_566 ?
O3 La1 O2 146.20(7) 2_557 2_566 ?
O5 La1 O4 130.95(7) . 2_557 ?
O1 La1 O4 78.60(7) . 2_557 ?
O6 La1 O4 75.51(7) 2_566 2_557 ?
O3 La1 O4 50.89(7) 2_557 2_557 ?
O2 La1 O4 144.01(8) 2_566 2_557 ?
O5 La1 N4 135.89(7) . . ?
O1 La1 N4 152.44(7) . . ?
O6 La1 N4 80.17(7) 2_566 . ?
O3 La1 N4 91.97(8) 2_557 . ?
O2 La1 N4 72.27(8) 2_566 . ?
O4 La1 N4 76.71(8) 2_557 . ?
O5 La1 N5 76.20(7) . . ?
O1 La1 N5 141.36(7) . . ?
O6 La1 N5 136.47(7) 2_566 . ?
O3 La1 N5 76.72(7) 2_557 . ?
O2 La1 N5 69.49(7) 2_566 . ?
O4 La1 N5 110.13(8) 2_557 . ?
N4 La1 N5 60.73(8) . . ?
O5 La1 O1 69.08(7) . 2_566 ?
O1 La1 O1 76.77(7) . 2_566 ?
O6 La1 O1 68.86(7) 2_566 2_566 ?
O3 La1 O1 151.80(7) 2_557 2_566 ?
O2 La1 O1 48.75(6) 2_566 2_566 ?
O4 La1 O1 138.87(7) 2_557 2_566 ?
N4 La1 O1 115.38(7) . 2_566 ?
N5 La1 O1 109.73(7) . 2_566 ?
O5 La1 C14 108.58(8) . 2_557 ?
O1 La1 C14 77.47(7) . 2_557 ?
O6 La1 C14 100.59(8) 2_566 2_557 ?
O3 La1 C14 25.50(8) 2_557 2_557 ?
O2 La1 C14 156.90(8) 2_566 2_557 ?
O4 La1 C14 25.50(8) 2_557 2_557 ?
N4 La1 C14 85.36(8) . 2_557 ?
N5 La1 C14 94.86(8) . 2_557 ?
O1 La1 C14 153.28(7) 2_566 2_557 ?
O5 La1 C1 75.60(8) . 2_566 ?
O1 La1 C1 101.46(7) . 2_566 ?
O6 La1 C1 74.23(8) 2_566 2_566 ?
O3 La1 C1 159.67(8) 2_557 2_566 ?
O2 La1 C1 23.98(7) 2_566 2_566 ?
O4 La1 C1 149.40(7) 2_557 2_566 ?
N4 La1 C1 93.69(8) . 2_566 ?
N5 La1 C1 89.10(8) . 2_566 ?
O1 La1 C1 24.77(7) 2_566 2_566 ?
C14 La1 C1 174.82(8) 2_557 2_566 ?
O5 La1 La1 64.05(5) . 2_566 ?
O1 La1 La1 40.58(5) . 2_566 ?
O6 La1 La1 71.00(5) 2_566 2_566 ?
O3 La1 La1 120.14(6) 2_557 2_566 ?
O2 La1 La1 84.87(5) 2_566 2_566 ?
O4 La1 La1 112.55(6) 2_557 2_566 ?
N4 La1 La1 145.50(6) . 2_566 ?
N5 La1 La1 134.37(5) . 2_566 ?
O1 La1 La1 36.18(4) 2_566 2_566 ?
C14 La1 La1 117.74(6) 2_557 2_566 ?
C1 La1 La1 60.90(6) 2_566 2_566 ?
C1 O1 La1 165.82(19) . . ?
C1 O1 La1 90.20(17) . 2_566 ?
La1 O1 La1 103.23(7) . 2_566 ?
C1 O2 La1 99.06(18) . 2_566 ?
C14 O3 La1 94.47(17) . 2_557 ?
C14 O4 La1 92.95(18) . 2_557 ?
C21 O5 La1 142.23(19) . . ?
C21 O6 La1 130.40(19) . 2_566 ?
C9 N1 C8 118.2(3) . . ?
C11 N2 C20 117.9(3) . . ?
C24 N3 C25 118.0(2) . . ?
C31 N4 C42 118.1(3) . . ?
C31 N4 La1 120.8(2) . . ?
C42 N4 La1 121.1(2) . . ?
C40 N5 C41 117.7(3) . . ?
C40 N5 La1 121.2(2) . . ?
C41 N5 La1 121.1(2) . . ?
O2 C1 O1 122.0(3) . . ?
O2 C1 C2 119.0(3) . . ?
O1 C1 C2 119.0(3) . . ?
O2 C1 La1 56.96(15) . 2_566 ?
O1 C1 La1 65.03(15) . 2_566 ?
C2 C1 La1 176.0(2) . 2_566 ?
C10 C2 C3 119.6(3) . . ?
C10 C2 C1 119.3(3) . . ?
C3 C2 C1 121.1(3) . . ?
C4 C3 C8 118.6(3) . . ?
C4 C3 C2 124.4(3) . . ?
C8 C3 C2 117.0(3) . . ?
C5 C4 C3 120.1(3) . . ?
C5 C4 H4 120.0 . . ?
C3 C4 H4 120.0 . . ?
C4 C5 C6 121.0(4) . . ?
C4 C5 H5 119.5 . . ?
C6 C5 H5 119.5 . . ?
C7 C6 C5 120.7(4) . . ?
C7 C6 H6 119.6 . . ?
C5 C6 H6 119.6 . . ?
C6 C7 C8 120.2(4) . . ?
C6 C7 H7 119.9 . . ?
C8 C7 H7 119.9 . . ?
N1 C8 C7 118.1(3) . . ?
N1 C8 C3 122.5(3) . . ?
C7 C8 C3 119.3(3) . . ?
N1 C9 C10 123.4(3) . . ?
N1 C9 C11 116.8(3) . . ?
C10 C9 C11 119.8(3) . . ?
C2 C10 C9 119.3(3) . . ?
C2 C10 H10 120.4 . . ?
C9 C10 H10 120.4 . . ?
N2 C11 C12 122.5(3) . . ?
N2 C11 C9 117.2(3) . . ?
C12 C11 C9 120.2(3) . . ?
C13 C12 C11 120.9(3) . . ?
C13 C12 H12 119.6 . . ?
C11 C12 H12 119.6 . . ?
C12 C13 C15 118.3(3) . . ?
C12 C13 C14 117.3(3) . . ?
C15 C13 C14 124.3(3) . . ?
O4 C14 O3 121.2(3) . . ?
O4 C14 C13 120.7(3) . . ?
O3 C14 C13 118.1(3) . . ?
O4 C14 La1 61.56(16) . 2_557 ?
O3 C14 La1 60.04(15) . 2_557 ?
C13 C14 La1 174.5(2) . 2_557 ?
C16 C15 C20 117.7(3) . . ?
C16 C15 C13 125.4(3) . . ?
C20 C15 C13 116.9(3) . . ?
C17 C16 C15 120.5(3) . . ?
C17 C16 H16 119.7 . . ?
C15 C16 H16 119.7 . . ?
C16 C17 C18 121.4(4) . . ?
C16 C17 H17 119.3 . . ?
C18 C17 H17 119.3 . . ?
C19 C18 C17 119.6(3) . . ?
C19 C18 H18 120.2 . . ?
C17 C18 H18 120.2 . . ?
C18 C19 C20 120.9(3) . . ?
C18 C19 H19 119.6 . . ?
C20 C19 H19 119.6 . . ?
N2 C20 C19 116.8(3) . . ?
N2 C20 C15 123.4(3) . . ?
C19 C20 C15 119.8(3) . . ?
O5 C21 O6 126.1(3) . . ?
O5 C21 C22 115.5(3) . . ?
O6 C21 C22 118.4(3) . . ?
C23 C22 C30 119.2(3) . . ?
C23 C22 C21 117.7(3) . . ?
C30 C22 C21 123.0(3) . . ?
C22 C23 C24 120.1(3) . . ?
C22 C23 H23 120.0 . . ?
C24 C23 H23 120.0 . . ?
N3 C24 C23 122.8(3) . . ?
N3 C24 C24 117.1(3) . 2_656 ?
C23 C24 C24 120.2(3) . 2_656 ?
N3 C25 C26 117.9(3) . . ?
N3 C25 C30 123.4(3) . . ?
C26 C25 C30 118.7(3) . . ?
C27 C26 C25 121.3(3) . . ?
C27 C26 H26 119.4 . . ?
C25 C26 H26 119.4 . . ?
C26 C27 C28 119.8(3) . . ?
C26 C27 H27 120.1 . . ?
C28 C27 H27 120.1 . . ?
C29 C28 C27 121.1(3) . . ?
C29 C28 H28 119.5 . . ?
C27 C28 H28 119.5 . . ?
C28 C29 C30 120.3(3) . . ?
C28 C29 H29 119.9 . . ?
C30 C29 H29 119.9 . . ?
C29 C30 C25 118.9(3) . . ?
C29 C30 C22 124.5(3) . . ?
C25 C30 C22 116.5(3) . . ?
N4 C31 C32 123.7(4) . . ?
N4 C31 H31 118.2 . . ?
C32 C31 H31 118.2 . . ?
C33 C32 C31 118.2(4) . . ?
C33 C32 H32 120.9 . . ?
C31 C32 H32 120.9 . . ?
C32 C33 C34 120.5(4) . . ?
C32 C33 H33 119.8 . . ?
C34 C33 H33 119.8 . . ?
C33 C34 C42 117.4(4) . . ?
C33 C34 C35 123.9(4) . . ?
C42 C34 C35 118.7(4) . . ?
C36 C35 C34 121.7(4) . . ?
C36 C35 H35 119.2 . . ?
C34 C35 H35 119.2 . . ?
C35 C36 C37 121.4(4) . . ?
C35 C36 H36 119.3 . . ?
C37 C36 H36 119.3 . . ?
C38 C37 C41 118.0(3) . . ?
C38 C37 C36 123.1(3) . . ?
C41 C37 C36 119.0(4) . . ?
C39 C38 C37 119.9(3) . . ?
C39 C38 H38 120.1 . . ?
C37 C38 H38 120.1 . . ?
C38 C39 C40 118.6(4) . . ?
C38 C39 H39 120.7 . . ?
C40 C39 H39 120.7 . . ?
N5 C40 C39 123.9(3) . . ?
N5 C40 H40 118.1 . . ?
C39 C40 H40 118.1 . . ?
N5 C41 C37 121.9(3) . . ?
N5 C41 C42 118.3(3) . . ?
C37 C41 C42 119.8(3) . . ?
N4 C42 C34 122.1(3) . . ?
N4 C42 C41 118.6(3) . . ?
C34 C42 C41 119.3(3) . . ?

loop_
_geom_bond_atom_site_label_1
_geom_bond_atom_site_label_2
_geom_bond_distance
_geom_bond_site_symmetry_2
_geom_bond_publ_flag
La1 O5 2.463(2) . ?
La1 O1 2.4813(19) . ?
La1 O6 2.5086(19) 2_566 ?
La1 O3 2.533(2) 2_557 ?
La1 O2 2.560(2) 2_566 ?
La1 O4 2.567(2) 2_557 ?
La1 N4 2.700(3) . ?
La1 N5 2.705(2) . ?
La1 O1 2.734(2) 2_566 ?
La1 C14 2.915(3) 2_557 ?
La1 C1 3.016(3) 2_566 ?
La1 La1 4.0912(4) 2_566 ?
O1 C1 1.264(3) . ?
O1 La1 2.734(2) 2_566 ?
O2 C1 1.241(4) . ?
O2 La1 2.560(2) 2_566 ?
O3 C14 1.259(4) . ?
O3 La1 2.533(2) 2_557 ?
O4 C14 1.256(4) . ?
O4 La1 2.567(2) 2_557 ?
O5 C21 1.251(4) . ?
O6 C21 1.264(3) . ?
O6 La1 2.5086(19) 2_566 ?
N1 C9 1.313(4) . ?
N1 C8 1.376(4) . ?
N2 C11 1.319(4) . ?
N2 C20 1.373(4) . ?
N3 C24 1.320(4) . ?
N3 C25 1.366(4) . ?
N4 C31 1.325(4) . ?
N4 C42 1.359(4) . ?
N5 C40 1.323(4) . ?
N5 C41 1.359(4) . ?
C1 C2 1.505(4) . ?
C1 La1 3.016(3) 2_566 ?
C2 C10 1.361(4) . ?
C2 C3 1.426(4) . ?
C3 C4 1.418(5) . ?
C3 C8 1.419(4) . ?
C4 C5 1.368(5) . ?
C4 H4 0.9300 . ?
C5 C6 1.391(6) . ?
C5 H5 0.9300 . ?
C6 C7 1.361(6) . ?
C6 H6 0.9300 . ?
C7 C8 1.413(5) . ?
C7 H7 0.9300 . ?
C9 C10 1.418(4) . ?
C9 C11 1.492(4) . ?
C10 H10 0.9300 . ?
C11 C12 1.416(4) . ?
C12 C13 1.366(4) . ?
C12 H12 0.9300 . ?
C13 C15 1.431(4) . ?
C13 C14 1.514(4) . ?
C14 La1 2.915(3) 2_557 ?
C15 C16 1.421(5) . ?
C15 C20 1.421(4) . ?
C16 C17 1.365(5) . ?
C16 H16 0.9300 . ?
C17 C18 1.400(6) . ?
C17 H17 0.9300 . ?
C18 C19 1.362(5) . ?
C18 H18 0.9300 . ?
C19 C20 1.410(5) . ?
C19 H19 0.9300 . ?
C21 C22 1.511(4) . ?
C22 C23 1.366(4) . ?
C22 C30 1.422(4) . ?
C23 C24 1.412(4) . ?
C23 H23 0.9300 . ?
C24 C24 1.494(6) 2_656 ?
C25 C26 1.416(4) . ?
C25 C30 1.422(4) . ?
C26 C27 1.360(5) . ?
C26 H26 0.9300 . ?
C27 C28 1.404(5) . ?
C27 H27 0.9300 . ?
C28 C29 1.366(5) . ?
C28 H28 0.9300 . ?
C29 C30 1.418(4) . ?
C29 H29 0.9300 . ?
C31 C32 1.395(5) . ?
C31 H31 0.9300 . ?
C32 C33 1.364(6) . ?
C32 H32 0.9300 . ?
C33 C34 1.396(6) . ?
C33 H33 0.9300 . ?
C34 C42 1.410(5) . ?
C34 C35 1.444(6) . ?
C35 C36 1.328(6) . ?
C35 H35 0.9300 . ?
C36 C37 1.430(6) . ?
C36 H36 0.9300 . ?
C37 C38 1.402(6) . ?
C37 C41 1.414(4) . ?
C38 C39 1.350(6) . ?
C38 H38 0.9300 . ?
C39 C40 1.407(4) . ?
C39 H39 0.9300 . ?
C40 H40 0.9300 . ?
C41 C42 1.438(5) . ?

loop_
_geom_torsion_atom_site_label_1
_geom_torsion_atom_site_label_2
_geom_torsion_atom_site_label_3
_geom_torsion_atom_site_label_4
_geom_torsion
_geom_torsion_site_symmetry_1
_geom_torsion_site_symmetry_2
_geom_torsion_site_symmetry_3
_geom_torsion_site_symmetry_4
_geom_torsion_publ_flag
O5 La1 O1 C1 -126.9(8) . . . . ?
O6 La1 O1 C1 90.9(8) 2_566 . . . ?
O3 La1 O1 C1 -37.5(8) 2_557 . . . ?
O2 La1 O1 C1 164.5(8) 2_566 . . . ?
O4 La1 O1 C1 14.1(8) 2_557 . . . ?
N4 La1 O1 C1 40.8(9) . . . . ?
N5 La1 O1 C1 -93.9(8) . . . . ?
O1 La1 O1 C1 160.9(8) 2_566 . . . ?
C14 La1 O1 C1 -11.9(8) 2_557 . . . ?
C1 La1 O1 C1 162.9(8) 2_566 . . . ?
La1 La1 O1 C1 160.9(8) 2_566 . . . ?
O5 La1 O1 La1 72.14(8) . . . 2_566 ?
O6 La1 O1 La1 -70.06(7) 2_566 . . 2_566 ?
O3 La1 O1 La1 161.59(8) 2_557 . . 2_566 ?
O2 La1 O1 La1 3.57(12) 2_566 . . 2_566 ?
O4 La1 O1 La1 -146.80(8) 2_557 . . 2_566 ?
N4 La1 O1 La1 -120.08(15) . . . 2_566 ?
N5 La1 O1 La1 105.14(11) . . . 2_566 ?
O1 La1 O1 La1 0.0 2_566 . . 2_566 ?
C14 La1 O1 La1 -172.85(9) 2_557 . . 2_566 ?
C1 La1 O1 La1 1.96(9) 2_566 . . 2_566 ?
O1 La1 O5 C21 -13.5(3) . . . . ?
O6 La1 O5 C21 43.9(4) 2_566 . . . ?
O3 La1 O5 C21 -95.9(3) 2_557 . . . ?
O2 La1 O5 C21 116.9(3) 2_566 . . . ?
O4 La1 O5 C21 -68.1(4) 2_557 . . . ?
N4 La1 O5 C21 174.6(3) . . . . ?
N5 La1 O5 C21 -173.0(4) . . . . ?
O1 La1 O5 C21 69.2(3) 2_566 . . . ?
C14 La1 O5 C21 -82.4(3) 2_557 . . . ?
C1 La1 O5 C21 94.4(3) 2_566 . . . ?
La1 La1 O5 C21 30.0(3) 2_566 . . . ?
O5 La1 N4 C31 -163.8(2) . . . . ?
O1 La1 N4 C31 32.9(4) . . . . ?
O6 La1 N4 C31 -17.4(3) 2_566 . . . ?
O3 La1 N4 C31 108.8(3) 2_557 . . . ?
O2 La1 N4 C31 -101.7(3) 2_566 . . . ?
O4 La1 N4 C31 59.8(3) 2_557 . . . ?
N5 La1 N4 C31 -177.6(3) . . . . ?
O1 La1 N4 C31 -78.3(3) 2_566 . . . ?
C14 La1 N4 C31 84.2(3) 2_557 . . . ?
C1 La1 N4 C31 -90.7(3) 2_566 . . . ?
La1 La1 N4 C31 -50.8(3) 2_566 . . . ?
O5 La1 N4 C42 18.1(3) . . . . ?
O1 La1 N4 C42 -145.2(2) . . . . ?
O6 La1 N4 C42 164.4(2) 2_566 . . . ?
O3 La1 N4 C42 -69.4(2) 2_557 . . . ?
O2 La1 N4 C42 80.2(2) 2_566 . . . ?
O4 La1 N4 C42 -118.3(2) 2_557 . . . ?
N5 La1 N4 C42 4.2(2) . . . . ?
O1 La1 N4 C42 103.6(2) 2_566 . . . ?
C14 La1 N4 C42 -94.0(2) 2_557 . . . ?
C1 La1 N4 C42 91.1(2) 2_566 . . . ?
La1 La1 N4 C42 131.1(2) 2_566 . . . ?
O5 La1 N5 C40 6.1(2) . . . . ?
O1 La1 N5 C40 -25.8(3) . . . . ?
O6 La1 N5 C40 147.2(2) 2_566 . . . ?
O3 La1 N5 C40 -83.8(2) 2_557 . . . ?
O2 La1 N5 C40 95.7(2) 2_566 . . . ?
O4 La1 N5 C40 -122.8(2) 2_557 . . . ?
N4 La1 N5 C40 176.3(3) . . . . ?
O1 La1 N5 C40 67.5(2) 2_566 . . . ?
C14 La1 N5 C40 -101.8(2) 2_557 . . . ?
C1 La1 N5 C40 81.5(2) 2_566 . . . ?
La1 La1 N5 C40 35.6(3) 2_566 . . . ?
O5 La1 N5 C41 -173.4(2) . . . . ?
O1 La1 N5 C41 154.56(19) . . . . ?
O6 La1 N5 C41 -32.3(3) 2_566 . . . ?
O3 La1 N5 C41 96.6(2) 2_557 . . . ?
O2 La1 N5 C41 -83.9(2) 2_566 . . . ?
O4 La1 N5 C41 57.6(2) 2_557 . . . ?
N4 La1 N5 C41 -3.3(2) . . . . ?
O1 La1 N5 C41 -112.0(2) 2_566 . . . ?
C14 La1 N5 C41 78.6(2) 2_557 . . . ?
C1 La1 N5 C41 -98.1(2) 2_566 . . . ?
La1 La1 N5 C41 -143.97(18) 2_566 . . . ?
La1 O2 C1 O1 1.4(3) 2_566 . . . ?
La1 O2 C1 C2 179.8(2) 2_566 . . . ?
La1 O1 C1 O2 -162.8(6) . . . . ?
La1 O1 C1 O2 -1.3(3) 2_566 . . . ?
La1 O1 C1 C2 18.9(10) . . . . ?
La1 O1 C1 C2 -179.7(3) 2_566 . . . ?
La1 O1 C1 La1 -161.5(8) . . . 2_566 ?
O2 C1 C2 C10 -119.8(3) . . . . ?
O1 C1 C2 C10 58.6(4) . . . . ?
La1 C1 C2 C10 -117(3) 2_566 . . . ?
O2 C1 C2 C3 57.7(4) . . . . ?
O1 C1 C2 C3 -123.9(3) . . . . ?
La1 C1 C2 C3 61(3) 2_566 . . . ?
C10 C2 C3 C4 179.9(4) . . . . ?
C1 C2 C3 C4 2.4(5) . . . . ?
C10 C2 C3 C8 -0.8(5) . . . . ?
C1 C2 C3 C8 -178.3(3) . . . . ?
C8 C3 C4 C5 0.4(6) . . . . ?
C2 C3 C4 C5 179.7(4) . . . . ?
C3 C4 C5 C6 -0.1(8) . . . . ?
C4 C5 C6 C7 -1.0(9) . . . . ?
C5 C6 C7 C8 1.6(9) . . . . ?
C9 N1 C8 C7 -180.0(4) . . . . ?
C9 N1 C8 C3 -1.5(5) . . . . ?
C6 C7 C8 N1 177.3(5) . . . . ?
C6 C7 C8 C3 -1.2(7) . . . . ?
C4 C3 C8 N1 -178.2(4) . . . . ?
C2 C3 C8 N1 2.5(5) . . . . ?
C4 C3 C8 C7 0.2(6) . . . . ?
C2 C3 C8 C7 -179.1(4) . . . . ?
C8 N1 C9 C10 -1.1(5) . . . . ?
C8 N1 C9 C11 177.6(3) . . . . ?
C3 C2 C10 C9 -1.6(5) . . . . ?
C1 C2 C10 C9 176.0(3) . . . . ?
N1 C9 C10 C2 2.7(5) . . . . ?
C11 C9 C10 C2 -175.9(3) . . . . ?
C20 N2 C11 C12 0.1(5) . . . . ?
C20 N2 C11 C9 177.8(3) . . . . ?
N1 C9 C11 N2 -169.3(3) . . . . ?
C10 C9 C11 N2 9.5(4) . . . . ?
N1 C9 C11 C12 8.5(4) . . . . ?
C10 C9 C11 C12 -172.8(3) . . . . ?
N2 C11 C12 C13 1.0(5) . . . . ?
C9 C11 C12 C13 -176.6(3) . . . . ?
C11 C12 C13 C15 -2.2(5) . . . . ?
C11 C12 C13 C14 175.6(3) . . . . ?
La1 O4 C14 O3 7.0(3) 2_557 . . . ?
La1 O4 C14 C13 -174.2(2) 2_557 . . . ?
La1 O3 C14 O4 -7.1(3) 2_557 . . . ?
La1 O3 C14 C13 174.1(2) 2_557 . . . ?
C12 C13 C14 O4 -164.7(3) . . . . ?
C15 C13 C14 O4 13.0(5) . . . . ?
C12 C13 C14 O3 14.1(4) . . . . ?
C15 C13 C14 O3 -168.2(3) . . . . ?
C12 C13 C14 La1 83(2) . . . 2_557 ?
C15 C13 C14 La1 -100(2) . . . 2_557 ?
C12 C13 C15 C16 -176.7(3) . . . . ?
C14 C13 C15 C16 5.6(5) . . . . ?
C12 C13 C15 C20 2.2(4) . . . . ?
C14 C13 C15 C20 -175.4(3) . . . . ?
C20 C15 C16 C17 3.3(6) . . . . ?
C13 C15 C16 C17 -177.7(4) . . . . ?
C15 C16 C17 C18 -0.2(7) . . . . ?
C16 C17 C18 C19 -2.0(7) . . . . ?
C17 C18 C19 C20 0.9(7) . . . . ?
C11 N2 C20 C19 -177.8(3) . . . . ?
C11 N2 C20 C15 0.0(5) . . . . ?
C18 C19 C20 N2 -179.8(4) . . . . ?
C18 C19 C20 C15 2.3(6) . . . . ?
C16 C15 C20 N2 177.9(3) . . . . ?
C13 C15 C20 N2 -1.2(5) . . . . ?
C16 C15 C20 C19 -4.3(5) . . . . ?
C13 C15 C20 C19 176.6(3) . . . . ?
La1 O5 C21 O6 -35.2(5) . . . . ?
La1 O5 C21 C22 145.5(2) . . . . ?
La1 O6 C21 O5 5.5(5) 2_566 . . . ?
La1 O6 C21 C22 -175.23(18) 2_566 . . . ?
O5 C21 C22 C23 47.1(4) . . . . ?
O6 C21 C22 C23 -132.2(3) . . . . ?
O5 C21 C22 C30 -130.2(3) . . . . ?
O6 C21 C22 C30 50.5(4) . . . . ?
C30 C22 C23 C24 1.0(4) . . . . ?
C21 C22 C23 C24 -176.5(3) . . . . ?
C25 N3 C24 C23 -0.6(5) . . . . ?
C25 N3 C24 C24 -179.8(3) . . . 2_656 ?
C22 C23 C24 N3 0.2(5) . . . . ?
C22 C23 C24 C24 179.3(3) . . . 2_656 ?
C24 N3 C25 C26 178.9(3) . . . . ?
C24 N3 C25 C30 -0.1(5) . . . . ?
N3 C25 C26 C27 -178.1(3) . . . . ?
C30 C25 C26 C27 0.9(6) . . . . ?
C25 C26 C27 C28 -1.6(6) . . . . ?
C26 C27 C28 C29 1.5(7) . . . . ?
C27 C28 C29 C30 -0.7(6) . . . . ?
C28 C29 C30 C25 0.1(5) . . . . ?
C28 C29 C30 C22 177.5(4) . . . . ?
N3 C25 C30 C29 178.8(3) . . . . ?
C26 C25 C30 C29 -0.2(5) . . . . ?
N3 C25 C30 C22 1.1(5) . . . . ?
C26 C25 C30 C22 -177.8(3) . . . . ?
C23 C22 C30 C29 -179.0(3) . . . . ?
C21 C22 C30 C29 -1.7(5) . . . . ?
C23 C22 C30 C25 -1.5(4) . . . . ?
C21 C22 C30 C25 175.8(3) . . . . ?
C42 N4 C31 C32 0.4(6) . . . . ?
La1 N4 C31 C32 -177.8(3) . . . . ?
N4 C31 C32 C33 1.3(6) . . . . ?
C31 C32 C33 C34 -1.2(6) . . . . ?
C32 C33 C34 C42 -0.4(6) . . . . ?
C32 C33 C34 C35 -178.8(4) . . . . ?
C33 C34 C35 C36 174.8(4) . . . . ?
C42 C34 C35 C36 -3.5(6) . . . . ?
C34 C35 C36 C37 2.0(6) . . . . ?
C35 C36 C37 C38 -179.3(4) . . . . ?
C35 C36 C37 C41 1.4(6) . . . . ?
C41 C37 C38 C39 -0.5(5) . . . . ?
C36 C37 C38 C39 -179.8(4) . . . . ?
C37 C38 C39 C40 2.1(5) . . . . ?
C41 N5 C40 C39 -0.3(5) . . . . ?
La1 N5 C40 C39 -179.9(3) . . . . ?
C38 C39 C40 N5 -1.8(5) . . . . ?
C40 N5 C41 C37 2.0(4) . . . . ?
La1 N5 C41 C37 -178.4(2) . . . . ?
C40 N5 C41 C42 -177.2(3) . . . . ?
La1 N5 C41 C42 2.4(4) . . . . ?
C38 C37 C41 N5 -1.6(4) . . . . ?
C36 C37 C41 N5 177.7(3) . . . . ?
C38 C37 C41 C42 177.5(3) . . . . ?
C36 C37 C41 C42 -3.1(5) . . . . ?
C31 N4 C42 C34 -2.2(5) . . . . ?
La1 N4 C42 C34 176.0(2) . . . . ?
C31 N4 C42 C41 176.8(3) . . . . ?
La1 N4 C42 C41 -5.0(4) . . . . ?
C33 C34 C42 N4 2.2(5) . . . . ?
C35 C34 C42 N4 -179.3(3) . . . . ?
C33 C34 C42 C41 -176.8(3) . . . . ?
C35 C34 C42 C41 1.7(5) . . . . ?
N5 C41 C42 N4 1.7(4) . . . . ?
C37 C41 C42 N4 -177.5(3) . . . . ?
N5 C41 C42 C34 -179.3(3) . . . . ?
C37 C41 C42 C34 1.6(4) . . . . ?
